data_1568850
loop_
_publ_author_name
'Mikherdov, Alexander S.'
'Jin, Mingoo'
'Ito, Hajime'

_publ_section_title
;
 Exploring Au(i) involving halogen bonding with N-heterocyclic carbene
 Au(i) aryl complexes in crystalline media
;
_journal_issue 17
_journal_name_full 'Chemical Science'
_journal_page_first 4485
_journal_page_last 4494
_journal_paper_doi 10.1039/D3SC00373F
_journal_volume 14
_journal_year 2023
_chemical_formula_moiety 'C29 H35 Au N2, C6 F5 I'
_chemical_formula_sum 'C35 H35 Au F5 I N2'
_chemical_formula_weight 902.544
_space_group_crystal_system triclinic
_space_group_IT_number 2
_space_group_name_Hall '-P 1'
_space_group_name_H-M_alt 'P -1'
_symmetry_Int_Tables_number 2
_atom_sites_solution_primary dual
_audit_creation_date 2022-11-11
_audit_creation_method
;
Olex2 1.5-alpha
(compiled 2022.11.02 svn.ra8b101fa for OlexSys, GUI svn.r6635)
;
_audit_update_record
;
2022-11-11 deposited with the CCDC.	2023-04-10 downloaded from the CCDC.
;
_cell_angle_alpha 88.379(2)
_cell_angle_beta 78.949(3)
_cell_angle_gamma 67.222(4)
_cell_formula_units_Z 2
_cell_length_a 9.7941(4)
_cell_length_b 10.9878(4)
_cell_length_c 17.6423(3)
_cell_measurement_reflns_used 10335
_cell_measurement_temperature 293
_cell_measurement_theta_max 76.3000
_cell_measurement_theta_min 2.6410
_cell_volume 1715.85(11)
_computing_cell_refinement 'CrysAlisPro 1.171.40.69a (Rigaku OD, 2020)'
_computing_data_collection 'CrysAlisPro 1.171.40.69a (Rigaku OD, 2020)'
_computing_data_reduction 'CrysAlisPro 1.171.40.69a (Rigaku OD, 2020)'
_computing_molecular_graphics 'Olex2 1.5-alpha (Dolomanov et al., 2009)'
_computing_publication_material 'Olex2 1.5-alpha (Dolomanov et al., 2009)'
_computing_structure_refinement 'olex2.refine 1.5-alpha (Bourhis et al., 2015)'
_computing_structure_solution 'SHELXT 2018/2 (Sheldrick, 2018)'
_diffrn_ambient_temperature 293
_diffrn_detector 'Hybrid Pixel Array Detector'
_diffrn_detector_area_resol_mean 10.0000
_diffrn_detector_type HyPix
_diffrn_measured_fraction_theta_full 0.9967
_diffrn_measured_fraction_theta_max 0.6010
_diffrn_measurement_details
;
List of Runs (angles in degrees, time in seconds):

  # Type    Start    End  Width  t~exp~   \w     \q     \k     \f   Frames
#--------------------------------------------------------------------------
  1  \w    -80.00 -10.00   0.50    0.08    --  -49.03 103.00 -55.00  140
  2  \w    -20.00   9.00   0.50    0.08    --  -49.03  57.00 -90.00   58
  3  \w     -6.00  19.00   0.50    0.08    --  -49.03  19.00-180.00   50
  4  \w    -60.00 -26.00   0.50    0.08    --  -49.03  57.00 -90.00   68
  5  \w    -60.00 -31.00   0.50    0.33    -- -102.00  57.00-120.00   58
  6  \w    -60.00 -32.00   0.50    0.33    -- -102.00  57.00-150.00   56
  7  \w    -63.00 -33.00   0.50    0.33    -- -102.00  57.00 -90.00   60
  8  \w    -64.00 -30.00   0.50    0.33    -- -102.00  57.00 -60.00   68
  9  \w    -93.00 -64.00   0.50    0.33    -- -102.00 125.00  60.00   58
 10  \w   -106.00 -59.00   0.50    0.33    -- -102.00 103.00 -55.00   94
 11  \w   -104.00 -30.00   0.50    0.33    -- -102.00 125.00 -60.00  148
 12  \w   -109.00 -30.00   0.50    0.33    -- -102.00 125.00 -30.00  158
 13  \w   -132.00 -90.00   0.50    0.33    -- -102.00 -57.00  60.00   84
 14  \w   -117.00 -75.00   0.50    0.08    --  -49.03-125.00  60.00   84
 15  \w   -155.00 -77.00   0.50    0.33    -- -102.00-125.00 -90.00  156
 16  \w   -129.00 -93.00   0.50    0.33    -- -102.00-103.00-158.00   72
 17  \w   -156.00 -98.00   0.50    0.33    -- -102.00 -37.00 -60.00  116
 18  \w   -167.00-140.00   0.50    0.33    -- -102.00 -57.00  60.00   54
 19  \w   -173.00-103.00   0.50    0.33    -- -102.00 -37.00 -30.00  140
 20  \w   -171.00 -99.00   0.50    0.33    -- -102.00 -37.00 -90.00  144
 21  \w     19.00  83.00   0.50    0.08    --   49.03-103.00-158.00  128
 22  \w     72.00  98.00   0.50    0.33    --  102.75-103.00-158.00   52
 23  \w     55.00  97.00   0.50    0.33    --  102.75 -99.00 -90.00   84
 24  \w     72.00 111.00   0.50    0.33    --  102.75-125.00 -30.00   78
 25  \w     67.00 106.00   0.50    0.33    --  102.75 -99.00  30.00   78
 26  \w     81.00 107.00   0.50    0.33    --  102.75-102.00 151.41   52
 27  \w     35.00  69.00   0.50    0.33    --  102.75 -57.00  30.00   68
 28  \w     33.00  68.00   0.50    0.33    --  102.75 -57.00  90.00   70
 29  \w     35.00  67.00   0.50    0.33    --  102.75 -57.00  60.00   64
 30  \w    -14.00  62.00   0.50    0.08    --   49.03 -57.00   0.00  152
 31  \w    118.00 173.00   0.50    0.33    --  102.75  37.00 -90.00  110
 32  \w     90.00 155.00   0.50    0.33    --  102.75 103.00 -55.00  130
 33  \w     33.00 121.00   0.50    0.08    --   49.03  77.00 -60.00  176
 34  \w     33.00  61.00   0.50    0.33    --  102.75 -57.00-150.00   56
 35  \w     35.00  66.00   0.50    0.33    --  102.75 -99.00-150.00   62
 36  \w     31.00 110.00   0.50    0.33    --  102.75-125.00-180.00  158
;
_diffrn_measurement_device 'four-circle diffractometer'
_diffrn_measurement_device_type 'XtaLAB Synergy R, DW system, HyPix'
_diffrn_measurement_method '\w scans'
_diffrn_orient_matrix_type 'CrysAlisPro convention (1999,Acta A55,543-557)'
_diffrn_orient_matrix_UB_11 0.1424867000
_diffrn_orient_matrix_UB_12 0.0305457000
_diffrn_orient_matrix_UB_13 -0.0250740000
_diffrn_orient_matrix_UB_21 0.0235682000
_diffrn_orient_matrix_UB_22 -0.0601529000
_diffrn_orient_matrix_UB_23 -0.0816476000
_diffrn_orient_matrix_UB_31 -0.0969884000
_diffrn_orient_matrix_UB_32 0.1364968000
_diffrn_orient_matrix_UB_33 -0.0253344000
_diffrn_radiation_monochromator mirror
_diffrn_radiation_probe x-ray
_diffrn_radiation_type 'Cu K\a'
_diffrn_radiation_wavelength 1.54184
_diffrn_reflns_av_R_equivalents 0.0813
_diffrn_reflns_av_unetI/netI 0.0654
_diffrn_reflns_Laue_measured_fraction_full 0.9949
_diffrn_reflns_Laue_measured_fraction_max 0.9506
_diffrn_reflns_limit_h_max 12
_diffrn_reflns_limit_h_min -12
_diffrn_reflns_limit_k_max 13
_diffrn_reflns_limit_k_min -13
_diffrn_reflns_limit_l_max 21
_diffrn_reflns_limit_l_min -22
_diffrn_reflns_number 21012
_diffrn_reflns_point_group_measured_fraction_full 0.9949
_diffrn_reflns_point_group_measured_fraction_max 0.9506
_diffrn_reflns_theta_full 67.6840
_diffrn_reflns_theta_max 76.48
_diffrn_reflns_theta_min 4.37
_diffrn_source 'Rotating-anode X-ray tube'
_diffrn_source_type 'Rigaku (Cu) X-ray Source'
_exptl_absorpt_coefficient_mu 15.573
_exptl_absorpt_correction_T_max 1.00000
_exptl_absorpt_correction_T_min 0.27753
_exptl_absorpt_correction_type multi-scan
_exptl_absorpt_process_details
;
CrysAlisPro 1.171.40.69a (Rigaku Oxford Diffraction, 2020)
Empirical absorption correction using spherical harmonics,
 implemented in SCALE3 ABSPACK scaling algorithm.
;
_exptl_crystal_colour 'light white'
_exptl_crystal_colour_modifier light
_exptl_crystal_colour_primary white
_exptl_crystal_density_diffrn 1.747
_exptl_crystal_description trapezoid
_exptl_crystal_F_000 867.527
_exptl_crystal_size_max 0.2
_exptl_crystal_size_mid 0.05
_exptl_crystal_size_min 0.05
_refine_diff_density_max 2.1451
_refine_diff_density_min -2.4623
_refine_diff_density_rms 0.1798
_refine_ls_d_res_high 0.7929
_refine_ls_d_res_low 10.1178
_refine_ls_goodness_of_fit_ref 0.9977
_refine_ls_hydrogen_treatment constr
_refine_ls_matrix_type full
_refine_ls_number_constraints 52
_refine_ls_number_parameters 405
_refine_ls_number_reflns 6857
_refine_ls_number_restraints 36
_refine_ls_restrained_S_all 0.9949
_refine_ls_R_factor_all 0.0667
_refine_ls_R_factor_gt 0.0608
_refine_ls_shift/su_max 0.0004
_refine_ls_shift/su_mean 0.0000
_refine_ls_structure_factor_coef Fsqd
_refine_ls_weighting_details 'w=1/[\s^2^(Fo^2^)+(0.1343P)^2^] where P=(Fo^2^+2Fc^2^)/3'
_refine_ls_weighting_scheme calc
_refine_ls_wR_factor_gt 0.1701
_refine_ls_wR_factor_ref 0.1768
_reflns_Friedel_coverage 0.0
_reflns_limit_h_max 12
_reflns_limit_h_min -11
_reflns_limit_k_max 13
_reflns_limit_k_min -13
_reflns_limit_l_max 22
_reflns_limit_l_min 0
_reflns_number_gt 5874
_reflns_number_total 6857
_reflns_threshold_expression I>=2u(I)
_cod_data_source_file d3sc00373f3.cif
_cod_data_source_block 1Xyl-IPFB_293K
_cod_depositor_comments 'Adding full bibliography for 1568831--1568854.cif.'
_cod_database_code 1568850
_chemical_oxdiff_formula 'Au I F N C H'
_diffrn_oxdiff_digest_frames
;
01126eb8a01f0a6859f33cb8ec33e760ce03384f2d0
;
_reflns_odcompleteness_completeness 99.67
_reflns_odcompleteness_iscentric 1
_reflns_odcompleteness_theta 66.97
_olex2_refinement_description
;
1. Fixed Uiso
 At 1.2 times of:
  All C(H) groups, All C(H,H) groups
 At 1.5 times of:
  All C(H,H,H) groups
2. Uiso/Uaniso restraints and constraints
C22D \\sim C23D \\sim C24D \\sim C25D \\sim C26D \\sim C27D: within 1.7A with
sigma of 0.04 and sigma for terminal atoms of 0.08 within 1.7A
3.a Secondary CH2 refined with riding coordinates:
 C3D(H3Da,H3Db), C2D(H2Da,H2Db)
3.b Aromatic/amide H refined with riding coordinates:
 C8D(H8D), C26D(H26D), C15D(H15D), C6D(H6D), C17D(H17D), C24D(H24D), C25D(H25D)
3.c Idealised Me refined as rotating group:
 C12D(H12a,H12b,H12c), C21D(H21a,H21b,H21c), C19D(H19a,H19b,H19c), C20D(H20a,
 H20b,H20c), C28D(H28a,H28b,H28c), C11D(H11a,H11b,H11c), C29D(H29a,H29b,H29c),
 C10D(H10a,H10b,H10c)
;
_olex2_submission_special_instructions 'No special instructions were received'
_oxdiff_exptl_absorpt_empirical_details
;
Empirical correction (ABSPACK) includes:
- Absorption correction using spherical harmonics
- Frame scaling
;
_oxdiff_exptl_absorpt_empirical_full_max 3.086
_oxdiff_exptl_absorpt_empirical_full_min 0.484

loop_
_space_group_symop_id
_space_group_symop_operation_xyz
1 x,y,z
2 -x,-y,-z

loop_
_atom_site_label
_atom_site_type_symbol
_atom_site_fract_x
_atom_site_fract_y
_atom_site_fract_z
_atom_site_U_iso_or_equiv
_atom_site_adp_type
_atom_site_occupancy
_atom_site_refinement_flags_posn
_atom_site_refinement_flags_adp
Au1D Au 0.39770(3) 0.65991(3) 0.317836(14) 0.05955(15) Uani 1.000000 . .
I1A I 0.17983(10) 0.73205(8) 0.17528(4) 0.0993(2) Uani 1.000000 . .
F1A F -0.1412(8) 0.9497(8) 0.1526(5) 0.126(3) Uani 1.000000 . .
N2D N 0.5150(8) 0.8286(8) 0.3944(4) 0.0721(16) Uani 1.000000 . .
N1D N 0.6209(8) 0.7919(8) 0.2739(4) 0.0768(18) Uani 1.000000 . .
F5A F 0.2993(10) 0.6490(8) -0.0046(4) 0.134(3) Uani 1.000000 . .
C1D C 0.5191(9) 0.7729(8) 0.3272(4) 0.0638(17) Uani 1.000000 . .
F4A F 0.1709(16) 0.7210(10) -0.1283(4) 0.173(5) Uani 1.000000 . .
C13D C 0.6476(9) 0.7545(9) 0.1925(4) 0.0688(18) Uani 1.000000 . .
C9D C 0.2755(9) 0.9296(8) 0.4844(4) 0.0672(17) Uani 1.000000 . .
C4D C 0.4167(9) 0.8263(9) 0.4661(4) 0.0663(17) Uani 1.000000 . .
F3A F -0.1124(15) 0.8995(11) -0.1131(6) 0.174(4) Uani 1.000000 . .
C22D C 0.2824(10) 0.5360(8) 0.3181(5) 0.0695(19) Uani 1.000000 . U
C8D C 0.1849(10) 0.9320(10) 0.5554(5) 0.077(2) Uani 1.000000 . .
H8D H 0.0901(10) 1.0001(10) 0.5684(5) 0.092(2) Uiso 1.000000 R .
C14D C 0.5579(11) 0.8368(9) 0.1458(5) 0.078(2) Uani 1.000000 . .
F2A F -0.2698(10) 1.0246(10) 0.0307(7) 0.160(4) Uani 1.000000 . .
C18D C 0.7662(11) 0.6352(10) 0.1642(5) 0.078(2) Uani 1.000000 . .
C1A C 0.0823(12) 0.7951(10) 0.0779(6) 0.084(2) Uani 1.000000 . .
C16D C 0.7028(11) 0.6823(10) 0.0370(5) 0.078(2) Uani 1.000000 . .
C26D C 0.0721(15) 0.4771(15) 0.3780(10) 0.113(4) Uani 1.000000 . U
H26D H -0.0174(15) 0.4964(15) 0.4139(10) 0.135(5) Uiso 1.000000 R .
C7D C 0.2329(11) 0.8344(10) 0.6079(5) 0.077(2) Uani 1.000000 . .
C3D C 0.6206(13) 0.8945(14) 0.3883(6) 0.099(3) Uani 1.000000 . .
H3Da H 0.5685(13) 0.9875(14) 0.4040(6) 0.119(4) Uiso 1.000000 R .
H3Db H 0.6966(13) 0.8532(14) 0.4193(6) 0.119(4) Uiso 1.000000 R .
C23D C 0.3450(15) 0.4196(9) 0.2721(8) 0.098(3) Uani 1.000000 . U
C15D C 0.5885(12) 0.7988(10) 0.0679(5) 0.082(2) Uani 1.000000 . .
H15D H 0.5295(12) 0.8542(10) 0.0355(5) 0.099(3) Uiso 1.000000 R .
C27D C 0.1468(11) 0.5666(11) 0.3694(7) 0.087(3) Uani 1.000000 . U
C6A C 0.1568(15) 0.7404(12) 0.0060(6) 0.096(3) Uani 1.000000 . .
C2A C -0.0656(12) 0.8896(12) 0.0841(7) 0.094(3) Uani 1.000000 . .
C12D C 0.2214(13) 1.0369(12) 0.4272(7) 0.099(3) Uani 1.000000 . .
H12a H 0.289(7) 1.082(7) 0.416(5) 0.149(5) Uiso 1.000000 GR .
H12b H 0.219(11) 0.9970(17) 0.380(2) 0.149(5) Uiso 1.000000 GR .
H12c H 0.122(5) 1.099(6) 0.449(2) 0.149(5) Uiso 1.000000 GR .
C6D C 0.3706(13) 0.7366(12) 0.5877(5) 0.092(3) Uani 1.000000 . .
H6D H 0.4026(13) 0.6706(12) 0.6221(5) 0.110(3) Uiso 1.000000 R .
C2D C 0.6893(14) 0.8752(15) 0.3035(6) 0.101(4) Uani 1.000000 . .
H2Da H 0.7984(14) 0.8306(15) 0.2951(6) 0.121(4) Uiso 1.000000 R .
H2Db H 0.6635(14) 0.9591(15) 0.2789(6) 0.121(4) Uiso 1.000000 R .
C17D C 0.7923(12) 0.6013(10) 0.0864(5) 0.086(2) Uani 1.000000 . .
H17D H 0.8712(12) 0.5227(10) 0.0663(5) 0.103(3) Uiso 1.000000 R .
C24D C 0.264(2) 0.3356(11) 0.2831(10) 0.131(5) Uani 1.000000 . U
H24D H 0.304(2) 0.2559(11) 0.2541(10) 0.157(6) Uiso 1.000000 R .
C21D C 0.8629(16) 0.5431(13) 0.2165(7) 0.111(4) Uani 1.000000 . .
H21a H 0.929(9) 0.581(6) 0.231(5) 0.167(6) Uiso 1.000000 GR .
H21b H 0.7988(16) 0.531(9) 0.262(3) 0.167(6) Uiso 1.000000 GR .
H21c H 0.922(10) 0.459(4) 0.190(3) 0.167(6) Uiso 1.000000 GR .
C25D C 0.132(2) 0.3660(17) 0.3340(13) 0.140(5) Uani 1.000000 . U
H25D H 0.082(2) 0.3084(17) 0.3382(13) 0.168(7) Uiso 1.000000 R .
C5A C 0.090(2) 0.7758(13) -0.0577(7) 0.111(4) Uani 1.000000 . .
C5D C 0.4678(11) 0.7300(11) 0.5167(5) 0.086(3) Uani 1.000000 . .
C3A C -0.1309(16) 0.9201(16) 0.0190(10) 0.119(5) Uani 1.000000 . .
C4A C -0.051(2) 0.8661(16) -0.0512(9) 0.123(5) Uani 1.000000 . .
C19D C 0.4328(16) 0.9663(13) 0.1769(8) 0.115(4) Uani 1.000000 . .
H19a H 0.340(3) 0.953(3) 0.194(7) 0.173(6) Uiso 1.000000 GR .
H19b H 0.458(7) 0.999(6) 0.220(5) 0.173(6) Uiso 1.000000 GR .
H19c H 0.421(10) 1.029(4) 0.137(2) 0.173(6) Uiso 1.000000 GR .
C20D C 0.7317(18) 0.6411(14) -0.0475(6) 0.114(4) Uani 1.000000 . .
H20a H 0.644(5) 0.632(11) -0.0590(16) 0.171(6) Uiso 1.000000 GR .
H20b H 0.753(13) 0.707(6) -0.0788(6) 0.171(6) Uiso 1.000000 GR .
H20c H 0.817(8) 0.558(6) -0.0585(16) 0.171(6) Uiso 1.000000 GR .
C28D C 0.4844(16) 0.3844(15) 0.2177(9) 0.134(6) Uani 1.000000 . .
H28a H 0.467(3) 0.432(11) 0.172(3) 0.201(9) Uiso 1.000000 GR .
H28b H 0.554(6) 0.407(13) 0.240(3) 0.201(9) Uiso 1.000000 GR .
H28c H 0.526(8) 0.291(3) 0.205(6) 0.201(9) Uiso 1.000000 GR .
C11D C 0.1314(16) 0.8448(14) 0.6867(6) 0.111(4) Uani 1.000000 . .
H11a H 0.142(10) 0.906(9) 0.721(2) 0.167(6) Uiso 1.000000 GR .
H11b H 0.028(2) 0.876(10) 0.6808(10) 0.167(6) Uiso 1.000000 GR .
H11c H 0.160(8) 0.759(3) 0.708(3) 0.167(6) Uiso 1.000000 GR .
C29D C 0.0729(11) 0.6937(12) 0.4168(8) 0.109(4) Uani 1.000000 . .
H29a H 0.109(10) 0.683(4) 0.464(3) 0.163(6) Uiso 1.000000 GR .
H29b H 0.097(11) 0.761(3) 0.389(3) 0.163(6) Uiso 1.000000 GR .
H29c H -0.0345(15) 0.718(6) 0.428(6) 0.163(6) Uiso 1.000000 GR .
C10D C 0.6181(13) 0.6092(15) 0.4929(9) 0.119(5) Uani 1.000000 . .
H10a H 0.619(7) 0.570(8) 0.445(4) 0.179(7) Uiso 1.000000 GR .
H10b H 0.7010(15) 0.637(3) 0.487(8) 0.179(7) Uiso 1.000000 GR .
H10c H 0.627(7) 0.546(6) 0.532(4) 0.179(7) Uiso 1.000000 GR .

loop_
_atom_site_aniso_label
_atom_site_aniso_U_11
_atom_site_aniso_U_22
_atom_site_aniso_U_33
_atom_site_aniso_U_12
_atom_site_aniso_U_13
_atom_site_aniso_U_23
Au1D 0.0647(2) 0.0709(2) 0.04751(19) -0.02721(15) -0.01955(13) 0.00443(13)
I1A 0.1155(5) 0.1129(5) 0.0719(4) -0.0402(4) -0.0352(3) 0.0211(3)
F1A 0.109(5) 0.134(5) 0.110(5) -0.034(4) 0.006(4) 0.034(4)
N2D 0.081(4) 0.103(5) 0.051(3) -0.054(4) -0.014(3) -0.005(3)
N1D 0.078(4) 0.115(5) 0.055(3) -0.056(4) -0.010(3) -0.006(3)
F5A 0.150(7) 0.122(5) 0.092(5) -0.017(5) -0.019(4) 0.014(4)
C1D 0.075(4) 0.082(5) 0.053(4) -0.047(4) -0.021(3) 0.006(3)
F4A 0.291(15) 0.167(8) 0.068(4) -0.092(9) -0.046(6) 0.016(4)
C13D 0.076(4) 0.089(5) 0.052(4) -0.044(4) -0.011(3) 0.003(3)
C9D 0.080(4) 0.082(5) 0.052(4) -0.040(4) -0.025(3) 0.011(3)
C4D 0.073(4) 0.093(5) 0.048(3) -0.043(4) -0.024(3) 0.008(3)
F3A 0.253(12) 0.199(9) 0.149(8) -0.133(9) -0.140(8) 0.096(7)
C22D 0.077(4) 0.061(4) 0.087(5) -0.035(3) -0.041(4) 0.013(3)
C8D 0.073(5) 0.094(5) 0.072(5) -0.043(4) -0.014(4) 0.003(4)
C14D 0.086(5) 0.090(5) 0.068(5) -0.040(5) -0.027(4) 0.010(4)
F2A 0.121(6) 0.150(7) 0.235(11) -0.064(5) -0.087(7) 0.106(7)
C18D 0.083(5) 0.103(6) 0.055(4) -0.039(5) -0.025(4) 0.018(4)
C1A 0.098(6) 0.094(6) 0.075(5) -0.046(5) -0.034(5) 0.034(5)
C16D 0.098(6) 0.101(6) 0.048(4) -0.051(5) -0.019(4) 0.009(4)
C26D 0.104(7) 0.127(9) 0.148(11) -0.070(7) -0.073(7) 0.063(8)
C7D 0.087(5) 0.109(6) 0.054(4) -0.056(5) -0.019(4) 0.007(4)
C3D 0.102(7) 0.158(10) 0.068(5) -0.081(7) -0.016(5) -0.012(6)
C23D 0.127(8) 0.056(4) 0.122(8) -0.023(4) -0.079(7) 0.004(4)
C15D 0.096(6) 0.099(6) 0.066(5) -0.047(5) -0.031(4) 0.017(4)
C27D 0.074(5) 0.101(6) 0.114(7) -0.055(5) -0.045(5) 0.042(5)
C6A 0.120(8) 0.103(7) 0.073(6) -0.049(7) -0.030(5) 0.026(5)
C2A 0.092(6) 0.110(7) 0.093(7) -0.055(6) -0.021(5) 0.043(6)
C12D 0.097(7) 0.105(7) 0.090(7) -0.033(6) -0.023(5) 0.038(6)
C6D 0.101(7) 0.123(8) 0.056(4) -0.040(6) -0.037(5) 0.022(5)
C2D 0.106(7) 0.153(11) 0.071(6) -0.082(8) -0.009(5) -0.013(6)
C17D 0.098(6) 0.087(6) 0.070(5) -0.036(5) -0.010(5) 0.000(4)
C24D 0.186(13) 0.068(6) 0.162(12) -0.041(7) -0.110(10) 0.020(6)
C21D 0.123(9) 0.114(8) 0.088(7) -0.026(7) -0.044(7) 0.022(6)
C25D 0.162(12) 0.118(9) 0.203(15) -0.087(9) -0.120(11) 0.065(9)
C5A 0.173(13) 0.104(8) 0.078(7) -0.064(9) -0.056(8) 0.036(6)
C5D 0.083(5) 0.119(7) 0.051(4) -0.028(5) -0.025(4) -0.001(4)
C3A 0.113(9) 0.140(11) 0.145(13) -0.080(9) -0.063(9) 0.081(10)
C4A 0.173(14) 0.147(11) 0.110(10) -0.107(11) -0.082(10) 0.078(9)
C19D 0.110(9) 0.113(8) 0.107(9) -0.017(7) -0.038(7) -0.003(7)
C20D 0.163(12) 0.128(9) 0.059(5) -0.061(9) -0.030(6) 0.011(5)
C28D 0.108(9) 0.127(10) 0.118(10) 0.017(8) -0.034(7) -0.052(8)
C11D 0.128(9) 0.163(12) 0.059(5) -0.078(9) -0.008(5) 0.007(6)
C29D 0.058(5) 0.114(8) 0.134(10) -0.021(5) 0.005(5) -0.013(7)
C10D 0.079(6) 0.147(11) 0.116(10) -0.022(7) -0.035(6) 0.045(8)

loop_
_atom_type_symbol
_atom_type_scat_dispersion_real
_atom_type_scat_dispersion_imag
_atom_type_scat_Cromer_Mann_a1
_atom_type_scat_Cromer_Mann_a2
_atom_type_scat_Cromer_Mann_a3
_atom_type_scat_Cromer_Mann_a4
_atom_type_scat_Cromer_Mann_b1
_atom_type_scat_Cromer_Mann_b2
_atom_type_scat_Cromer_Mann_b3
_atom_type_scat_Cromer_Mann_b4
_atom_type_scat_Cromer_Mann_c
_atom_type_scat_source
_atom_type_scat_dispersion_source
Au -4.01093 7.72880 16.88190 18.59130 25.55820 5.86000 0.46110 8.62160 1.48260 36.39560 12.06580 'International Tables Volume C Table 6.1.1.4 (pp. 500-502)' 'Henke, Gullikson and Davis, At. Data and Nucl. Data Tables, 1993, 54, 2'
C 0.01920 0.00962 2.31000 1.02000 1.58860 0.86500 20.84390 10.20750 0.56870 51.65120 0.21560 'International Tables Volume C Table 6.1.1.4 (pp. 500-502)' 'Henke, Gullikson and Davis, At. Data and Nucl. Data Tables, 1993, 54, 2'
F 0.07537 0.05506 3.53920 2.64120 1.51700 1.02430 10.28250 4.29440 0.26150 26.14760 0.27760 'International Tables Volume C Table 6.1.1.4 (pp. 500-502)' 'Henke, Gullikson and Davis, At. Data and Nucl. Data Tables, 1993, 54, 2'
H 0.00000 0.00000 0.49300 0.32291 0.14019 0.04081 10.51090 26.12570 3.14236 57.79970 0.00304 'International Tables Volume C Table 6.1.1.4 (pp. 500-502)' 'Henke, Gullikson and Davis, At. Data and Nucl. Data Tables, 1993, 54, 2'
I -0.19206 6.94430 20.14720 18.99490 7.51380 2.27350 4.34700 0.38140 27.76600 66.87760 4.07120 'International Tables Volume C Table 6.1.1.4 (pp. 500-502)' 'Henke, Gullikson and Davis, At. Data and Nucl. Data Tables, 1993, 54, 2'
N 0.03256 0.01839 12.21260 3.13220 2.01250 1.16630 0.00570 9.89330 28.99750 0.58260 -11.52900 'International Tables Volume C Table 6.1.1.4 (pp. 500-502)' 'Henke, Gullikson and Davis, At. Data and Nucl. Data Tables, 1993, 54, 2'

loop_
_geom_angle_atom_site_label_1
_geom_angle_atom_site_label_2
_geom_angle_atom_site_label_3
_geom_angle
_geom_angle_site_symmetry_1
_geom_angle_site_symmetry_3
_geom_angle_publ_flag
C22D Au1D C1D 174.2(3) . . ?
C4D N2D C1D 124.4(6) . . ?
C3D N2D C1D 113.1(7) . . ?
C3D N2D C4D 122.5(6) . . ?
C13D N1D C1D 124.3(6) . . ?
C2D N1D C1D 112.2(7) . . ?
C2D N1D C13D 122.9(7) . . ?
N2D C1D Au1D 122.8(6) . . ?
N1D C1D Au1D 127.8(6) . . ?
N1D C1D N2D 109.1(6) . . ?
C14D C13D N1D 119.6(8) . . ?
C18D C13D N1D 118.2(7) . . ?
C18D C13D C14D 122.2(7) . . ?
C8D C9D C4D 118.2(7) . . ?
C12D C9D C4D 120.9(8) . . ?
C12D C9D C8D 120.9(9) . . ?
C9D C4D N2D 118.1(7) . . ?
C5D C4D N2D 119.8(8) . . ?
C5D C4D C9D 121.8(7) . . ?
C23D C22D Au1D 121.0(8) . . ?
C27D C22D Au1D 118.5(7) . . ?
C27D C22D C23D 120.3(9) . . ?
H8D C8D C9D 119.3(5) . . ?
C7D C8D C9D 121.4(8) . . ?
C7D C8D H8D 119.3(5) . . ?
C15D C14D C13D 118.0(9) . . ?
C19D C14D C13D 121.5(9) . . ?
C19D C14D C15D 120.5(9) . . ?
C17D C18D C13D 117.8(8) . . ?
C21D C18D C13D 121.9(9) . . ?
C21D C18D C17D 120.2(10) . . ?
C6A C1A I1A 121.2(8) . . ?
C2A C1A I1A 121.8(8) . . ?
C2A C1A C6A 116.8(9) . . ?
C17D C16D C15D 118.1(8) . . ?
C20D C16D C15D 121.4(9) . . ?
C20D C16D C17D 120.5(10) . . ?
C27D C26D H26D 120.5(9) . . ?
C25D C26D H26D 120.5(10) . . ?
C25D C26D C27D 119.1(16) . . ?
C6D C7D C8D 118.3(8) . . ?
C11D C7D C8D 119.3(10) . . ?
C11D C7D C6D 122.4(9) . . ?
H3Da C3D N2D 111.3(6) . . ?
H3Db C3D N2D 111.3(6) . . ?
H3Db C3D H3Da 109.2 . . ?
C2D C3D N2D 102.3(7) . . ?
C2D C3D H3Da 111.3(8) . . ?
C2D C3D H3Db 111.3(7) . . ?
C24D C23D C22D 116.2(14) . . ?
C28D C23D C22D 122.3(12) . . ?
C28D C23D C24D 121.5(12) . . ?
C16D C15D C14D 122.2(8) . . ?
H15D C15D C14D 118.9(6) . . ?
H15D C15D C16D 118.9(5) . . ?
C26D C27D C22D 120.6(12) . . ?
C29D C27D C22D 121.6(8) . . ?
C29D C27D C26D 117.8(11) . . ?
C1A C6A F5A 120.3(9) . . ?
C5A C6A F5A 118.0(11) . . ?
C5A C6A C1A 121.7(12) . . ?
C1A C2A F1A 119.1(10) . . ?
C3A C2A F1A 120.8(12) . . ?
C3A C2A C1A 120.0(13) . . ?
H12a C12D C9D 109.5 . . ?
H12b C12D C9D 109.5 . . ?
H12b C12D H12a 109.5 . . ?
H12c C12D C9D 109.5 . . ?
H12c C12D H12a 109.5 . . ?
H12c C12D H12b 109.5 . . ?
H6D C6D C7D 118.6(5) . . ?
C5D C6D C7D 122.7(9) . . ?
C5D C6D H6D 118.6(6) . . ?
C3D C2D N1D 103.2(8) . . ?
H2Da C2D N1D 111.1(6) . . ?
H2Da C2D C3D 111.1(7) . . ?
H2Db C2D N1D 111.1(7) . . ?
H2Db C2D C3D 111.1(8) . . ?
H2Db C2D H2Da 109.1 . . ?
C16D C17D C18D 121.7(9) . . ?
H17D C17D C18D 119.2(6) . . ?
H17D C17D C16D 119.2(6) . . ?
H24D C24D C23D 118.5(9) . . ?
C25D C24D C23D 123.0(13) . . ?
C25D C24D H24D 118.5(9) . . ?
H21a C21D C18D 109.5 . . ?
H21b C21D C18D 109.5 . . ?
H21b C21D H21a 109.5 . . ?
H21c C21D C18D 109.5 . . ?
H21c C21D H21a 109.5 . . ?
H21c C21D H21b 109.5 . . ?
C24D C25D C26D 120.8(14) . . ?
H25D C25D C26D 119.6(10) . . ?
H25D C25D C24D 119.6(9) . . ?
C6A C5A F4A 119.3(14) . . ?
C4A C5A F4A 119.6(12) . . ?
C4A C5A C6A 121.0(13) . . ?
C6D C5D C4D 117.6(9) . . ?
C10D C5D C4D 121.2(9) . . ?
C10D C5D C6D 120.8(10) . . ?
C2A C3A F2A 114.5(16) . . ?
C4A C3A F2A 123.7(13) . . ?
C4A C3A C2A 120.8(14) . . ?
C5A C4A F3A 120.2(17) . . ?
C3A C4A F3A 120.3(17) . . ?
C3A C4A C5A 119.5(11) . . ?
H19a C19D C14D 109.5 . . ?
H19b C19D C14D 109.5 . . ?
H19b C19D H19a 109.5 . . ?
H19c C19D C14D 109.5 . . ?
H19c C19D H19a 109.5 . . ?
H19c C19D H19b 109.5 . . ?
H20a C20D C16D 109.5 . . ?
H20b C20D C16D 109.5 . . ?
H20b C20D H20a 109.5 . . ?
H20c C20D C16D 109.5 . . ?
H20c C20D H20a 109.5 . . ?
H20c C20D H20b 109.5 . . ?
H28a C28D C23D 109.5 . . ?
H28b C28D C23D 109.5 . . ?
H28b C28D H28a 109.5 . . ?
H28c C28D C23D 109.5 . . ?
H28c C28D H28a 109.5 . . ?
H28c C28D H28b 109.5 . . ?
H11a C11D C7D 109.5 . . ?
H11b C11D C7D 109.5 . . ?
H11b C11D H11a 109.5 . . ?
H11c C11D C7D 109.5 . . ?
H11c C11D H11a 109.5 . . ?
H11c C11D H11b 109.5 . . ?
H29a C29D C27D 109.5 . . ?
H29b C29D C27D 109.5 . . ?
H29b C29D H29a 109.5 . . ?
H29c C29D C27D 109.5 . . ?
H29c C29D H29a 109.5 . . ?
H29c C29D H29b 109.5 . . ?
H10a C10D C5D 109.5 . . ?
H10b C10D C5D 109.5 . . ?
H10b C10D H10a 109.5 . . ?
H10c C10D C5D 109.5 . . ?
H10c C10D H10a 109.5 . . ?
H10c C10D H10b 109.5 . . ?

loop_
_geom_bond_atom_site_label_1
_geom_bond_atom_site_label_2
_geom_bond_distance
_geom_bond_site_symmetry_2
_geom_bond_publ_flag
Au1D C1D 2.053(7) . ?
Au1D C22D 2.077(7) . ?
I1A C1A 2.096(9) . ?
F1A C2A 1.330(14) . ?
N2D C1D 1.335(9) . ?
N2D C4D 1.442(10) . ?
N2D C3D 1.462(11) . ?
N1D C1D 1.309(10) . ?
N1D C13D 1.451(10) . ?
N1D C2D 1.482(12) . ?
F5A C6A 1.348(14) . ?
F4A C5A 1.354(17) . ?
C13D C14D 1.375(12) . ?
C13D C18D 1.397(13) . ?
C9D C4D 1.392(12) . ?
C9D C8D 1.383(12) . ?
C9D C12D 1.531(12) . ?
C4D C5D 1.369(13) . ?
F3A C4A 1.321(14) . ?
C22D C23D 1.390(13) . ?
C22D C27D 1.380(15) . ?
C8D H8D 0.9300 . ?
C8D C7D 1.396(13) . ?
C14D C15D 1.390(13) . ?
C14D C19D 1.505(16) . ?
F2A C3A 1.381(18) . ?
C18D C17D 1.380(13) . ?
C18D C21D 1.522(14) . ?
C1A C6A 1.360(16) . ?
C1A C2A 1.404(15) . ?
C16D C15D 1.373(14) . ?
C16D C17D 1.402(14) . ?
C16D C20D 1.513(13) . ?
C26D H26D 0.9300 . ?
C26D C27D 1.425(15) . ?
C26D C25D 1.33(3) . ?
C7D C6D 1.348(15) . ?
C7D C11D 1.525(13) . ?
C3D H3Da 0.9700 . ?
C3D H3Db 0.9700 . ?
C3D C2D 1.502(14) . ?
C23D C24D 1.42(2) . ?
C23D C28D 1.43(2) . ?
C15D H15D 0.9300 . ?
C27D C29D 1.492(17) . ?
C6A C5A 1.379(16) . ?
C2A C3A 1.390(18) . ?
C12D H12a 0.9600 . ?
C12D H12b 0.9600 . ?
C12D H12c 0.9600 . ?
C6D H6D 0.9300 . ?
C6D C5D 1.405(14) . ?
C2D H2Da 0.9700 . ?
C2D H2Db 0.9700 . ?
C17D H17D 0.9300 . ?
C24D H24D 0.9300 . ?
C24D C25D 1.35(3) . ?
C21D H21a 0.9600 . ?
C21D H21b 0.9600 . ?
C21D H21c 0.9600 . ?
C25D H25D 0.9300 . ?
C5A C4A 1.34(2) . ?
C5D C10D 1.545(16) . ?
C3A C4A 1.35(2) . ?
C19D H19a 0.9600 . ?
C19D H19b 0.9600 . ?
C19D H19c 0.9600 . ?
C20D H20a 0.9600 . ?
C20D H20b 0.9600 . ?
C20D H20c 0.9600 . ?
C28D H28a 0.9600 . ?
C28D H28b 0.9600 . ?
C28D H28c 0.9600 . ?
C11D H11a 0.9600 . ?
C11D H11b 0.9600 . ?
C11D H11c 0.9600 . ?
C29D H29a 0.9600 . ?
C29D H29b 0.9600 . ?
C29D H29c 0.9600 . ?
C10D H10a 0.9600 . ?
C10D H10b 0.9600 . ?
C10D H10c 0.9600 . ?

loop_
_geom_torsion_atom_site_label_1
_geom_torsion_atom_site_label_2
_geom_torsion_atom_site_label_3
_geom_torsion_atom_site_label_4
_geom_torsion
_geom_torsion_site_symmetry_1
_geom_torsion_site_symmetry_2
_geom_torsion_site_symmetry_3
_geom_torsion_site_symmetry_4
_geom_torsion_publ_flag
Au1D C1D N2D C4D -5.6(8) . . . . ?
Au1D C1D N2D C3D 174.8(8) . . . . ?
Au1D C1D N1D C13D 11.9(9) . . . . ?
Au1D C1D N1D C2D -177.4(9) . . . . ?
Au1D C22D C23D C24D 173.3(8) . . . . ?
Au1D C22D C23D C28D -5.5(10) . . . . ?
Au1D C22D C27D C26D -172.8(7) . . . . ?
Au1D C22D C27D C29D 7.7(9) . . . . ?
I1A C1A C6A F5A -3.8(9) . . . . ?
I1A C1A C6A C5A 176.3(9) . . . . ?
I1A C1A C2A F1A 6.2(9) . . . . ?
I1A C1A C2A C3A -174.3(9) . . . . ?
F1A C2A C1A C6A -177.5(10) . . . . ?
F1A C2A C3A F2A 6.3(11) . . . . ?
F1A C2A C3A C4A 175.4(11) . . . . ?
N2D C1D N1D C13D -174.7(7) . . . . ?
N2D C1D N1D C2D -3.9(10) . . . . ?
N2D C4D C9D C8D -175.9(7) . . . . ?
N2D C4D C9D C12D 4.6(9) . . . . ?
N2D C4D C5D C6D 176.5(8) . . . . ?
N2D C4D C5D C10D -11.1(11) . . . . ?
N2D C3D C2D N1D -4.0(10) . . . . ?
N1D C13D C14D C15D 178.9(8) . . . . ?
N1D C13D C14D C19D 0.6(11) . . . . ?
N1D C13D C18D C17D -179.1(8) . . . . ?
N1D C13D C18D C21D 2.1(11) . . . . ?
F5A C6A C1A C2A 179.9(10) . . . . ?
F5A C6A C5A F4A -1.7(13) . . . . ?
F5A C6A C5A C4A -180.0(11) . . . . ?
F4A C5A C6A C1A 178.2(11) . . . . ?
F4A C5A C4A F3A 1.3(15) . . . . ?
F4A C5A C4A C3A 179.8(13) . . . . ?
C13D C14D C15D C16D 0.8(11) . . . . ?
C13D C18D C17D C16D -0.6(11) . . . . ?
C9D C4D C5D C6D 1.8(9) . . . . ?
C9D C4D C5D C10D 174.2(10) . . . . ?
C9D C8D C7D C6D -0.1(10) . . . . ?
C9D C8D C7D C11D 177.5(9) . . . . ?
C4D C5D C6D C7D -1.6(11) . . . . ?
F3A C4A C5A C6A 179.5(12) . . . . ?
F3A C4A C3A F2A -9.4(15) . . . . ?
F3A C4A C3A C2A -177.5(11) . . . . ?
C22D C23D C24D C25D 1.3(12) . . . . ?
C22D C27D C26D C25D -2.4(12) . . . . ?
C8D C7D C6D C5D 0.8(10) . . . . ?
C14D C15D C16D C17D -1.2(12) . . . . ?
C14D C15D C16D C20D 178.5(10) . . . . ?
F2A C3A C2A C1A -173.1(9) . . . . ?
F2A C3A C4A C5A 172.0(13) . . . . ?
C18D C17D C16D C15D 1.0(12) . . . . ?
C18D C17D C16D C20D -178.6(11) . . . . ?
C1A C6A C5A C4A -0.0(14) . . . . ?
C1A C2A C3A C4A -4.1(13) . . . . ?
C26D C25D C24D C23D -1.4(16) . . . . ?
C7D C6D C5D C10D -174.1(11) . . . . ?
C6A C5A C4A C3A -2.0(16) . . . . ?
C2A C3A C4A C5A 4.0(15) . . . . ?

loop_
_restr_U_similar_atom_site_label_1
_restr_U_similar_atom_site_label_2
_restr_U_similar_weight_param
C22D C23D 0.0400
C22D C27D 0.0400
C26D C27D 0.0400
C26D C25D 0.0400
C23D C24D 0.0400
C24D C25D 0.0400
